data_2229725
loop_
_publ_author_name
'Wang, Li'
'Liu, Xue-Ying'
'Wang, Ping-An'
'Liu, Peng'
'Zhang, Sheng-Yong'

_publ_section_title
;
 Ethyl 4-benzamido-5-phenyl-4<i>H</i>-1,2,4-triazole-3-carboxylate
 monohydrate
;
_journal_coeditor_code JH2270
_journal_issue 4
_journal_name_full 'Acta Crystallographica Section E'
_journal_page_first o949
_journal_paper_doi 10.1107/S1600536811009998
_journal_volume 67
_journal_year 2011
_chemical_formula_iupac 'C18 H16 N4 O3, H2 O1'
_chemical_formula_moiety 'C18 H18 N4 O4'
_chemical_formula_sum 'C18 H18 N4 O4'
_chemical_formula_weight 354.36
_chemical_melting_point 498.450
_chemical_name_systematic
;
Ethyl 4-benzamido-5-phenyl-4<i>H</i>-1,2,4-triazole-3-carboxylate monohydrate
;
_space_group_IT_number 2
_symmetry_cell_setting triclinic
_symmetry_space_group_name_Hall '-P 1'
_symmetry_space_group_name_H-M 'P -1'
_atom_sites_solution_hydrogens geom
_atom_sites_solution_primary direct
_atom_sites_solution_secondary difmap
_audit_creation_method SHELXL-97
_cell_angle_alpha 92.601(7)
_cell_angle_beta 100.448(7)
_cell_angle_gamma 91.378(7)
_cell_formula_units_Z 2
_cell_length_a 7.932(4)
_cell_length_b 8.804(4)
_cell_length_c 13.316(6)
_cell_measurement_reflns_used 1073
_cell_measurement_temperature 296(2)
_cell_measurement_theta_max 23.79
_cell_measurement_theta_min 2.55
_cell_volume 913.0(7)
_computing_cell_refinement 'SAINT (Bruker, 2008)'
_computing_data_collection 'APEX2 (Bruker, 2008)'
_computing_data_reduction 'SAINT (Bruker, 2008)'
_computing_molecular_graphics 'SHELXTL (Sheldrick, 2008)'
_computing_publication_material 'Mercury (Macrae <i>et al.</i>, 2006)'
_computing_structure_refinement 'SHELXL97 (Sheldrick, 2008)'
_computing_structure_solution 'SHELXS97 (Sheldrick, 2008)'
_diffrn_ambient_temperature 296(2)
_diffrn_measured_fraction_theta_full 0.980
_diffrn_measured_fraction_theta_max 0.980
_diffrn_measurement_device_type 'Bruker APEXII CCD'
_diffrn_measurement_method '\f and \w'
_diffrn_radiation_monochromator graphite
_diffrn_radiation_source 'fine-focus sealed tube'
_diffrn_radiation_type MoK\a
_diffrn_radiation_wavelength 0.71073
_diffrn_reflns_av_R_equivalents 0.0221
_diffrn_reflns_av_sigmaI/netI 0.0528
_diffrn_reflns_limit_h_max 9
_diffrn_reflns_limit_h_min -9
_diffrn_reflns_limit_k_max 10
_diffrn_reflns_limit_k_min -8
_diffrn_reflns_limit_l_max 15
_diffrn_reflns_limit_l_min -15
_diffrn_reflns_number 4594
_diffrn_reflns_theta_full 25.09
_diffrn_reflns_theta_max 25.09
_diffrn_reflns_theta_min 2.32
_diffrn_standards_number 4594
_exptl_absorpt_coefficient_mu 0.093
_exptl_absorpt_correction_T_max 0.9793
_exptl_absorpt_correction_T_min 0.9601
_exptl_absorpt_correction_type multi-scan
_exptl_absorpt_process_details '(<i>SADABS</i>, Bruker, 2001)'
_exptl_crystal_colour colorless
_exptl_crystal_density_diffrn 1.289
_exptl_crystal_density_method 'not measured'
_exptl_crystal_description block
_exptl_crystal_F_000 372
_exptl_crystal_size_max 0.33
_exptl_crystal_size_mid 0.28
_exptl_crystal_size_min 0.17
_refine_diff_density_max 0.232
_refine_diff_density_min -0.280
_refine_ls_extinction_expression Fc^*^=kFc[1+0.001xFc^2^\l^3^/sin(2\q)]^-1/4^
_refine_ls_extinction_method none
_refine_ls_goodness_of_fit_ref 1.015
_refine_ls_hydrogen_treatment mixed
_refine_ls_matrix_type full
_refine_ls_number_parameters 245
_refine_ls_number_reflns 3197
_refine_ls_number_restraints 2
_refine_ls_restrained_S_all 1.015
_refine_ls_R_factor_all 0.0957
_refine_ls_R_factor_gt 0.0617
_refine_ls_shift/su_max 0.000
_refine_ls_shift/su_mean 0.000
_refine_ls_structure_factor_coef Fsqd
_refine_ls_weighting_details 'calc w=1/[\s^2^(Fo^2^)+(0.1284P)^2^+0.0000P] where P=(Fo^2^+2Fc^2^)/3'
_refine_ls_weighting_scheme calc
_refine_ls_wR_factor_gt 0.1728
_refine_ls_wR_factor_ref 0.2095
_reflns_number_gt 2012
_reflns_number_total 3197
_reflns_threshold_expression I>2\s(I)
_cod_data_source_file jh2270.cif
_cod_data_source_block I
_cod_original_cell_volume 913.1(8)
_cod_database_code 2229725
_cod_database_fobs_code 2229725

loop_
_symmetry_equiv_pos_as_xyz
'x, y, z'
'-x, -y, -z'

loop_
_atom_site_type_symbol
_atom_site_label
_atom_site_fract_x
_atom_site_fract_y
_atom_site_fract_z
_atom_site_U_iso_or_equiv
_atom_site_adp_type
_atom_site_calc_flag
_atom_site_refinement_flags
_atom_site_occupancy
_atom_site_disorder_assembly
_atom_site_disorder_group
N N1 0.7002(3) 0.9462(3) 0.91869(17) 0.0571(6) Uani d . 1 . .
N N2 0.7312(3) 1.0778(3) 0.87158(17) 0.0560(6) Uani d . 1 . .
N N3 0.4588(3) 1.0142(2) 0.82616(16) 0.0465(6) Uani d . 1 . .
N N4 0.2941(3) 1.0037(2) 0.76763(16) 0.0477(6) Uani d . 1 . .
H H4 0.2113 1.0549 0.7841 0.057 Uiso calc R 1 . .
O O1 0.5395(3) 0.7012(3) 0.99388(19) 0.0898(8) Uani d . 1 . .
O O2 0.2954(3) 0.7483(2) 0.88903(15) 0.0644(6) Uani d . 1 . .
O O3 0.3957(3) 0.8533(2) 0.65294(16) 0.0707(6) Uani d . 1 . .
O O4 0.0919(3) 0.1549(3) 0.88695(18) 0.0727(7) Uani d D 1 . .
C C1 0.0303(6) 0.6067(6) 0.8672(4) 0.1146(16) Uani d . 1 . .
H H1A -0.0335 0.6930 0.8831 0.172 Uiso calc R 1 . .
H H1B -0.0248 0.5154 0.8840 0.172 Uiso calc R 1 . .
H H1C 0.0348 0.6021 0.7956 0.172 Uiso calc R 1 . .
C C2 0.2071(5) 0.6214(4) 0.9275(3) 0.0797(11) Uani d . 1 . .
H H2A 0.2037 0.6409 0.9993 0.096 Uiso calc R 1 . .
H H2B 0.2672 0.5281 0.9200 0.096 Uiso calc R 1 . .
C C3 0.4579(4) 0.7737(3) 0.9298(2) 0.0582(8) Uani d . 1 . .
C C4 0.5362(4) 0.9084(3) 0.88951(19) 0.0507(7) Uani d . 1 . .
C C5 0.5855(3) 1.1164(3) 0.81539(19) 0.0466(6) Uani d . 1 . .
C C6 0.5647(4) 1.2538(3) 0.75589(19) 0.0489(7) Uani d . 1 . .
C C7 0.6932(4) 1.2967(3) 0.7040(2) 0.0656(9) Uani d . 1 . .
H H7 0.7884 1.2369 0.7049 0.079 Uiso calc R 1 . .
C C8 0.6797(5) 1.4283(4) 0.6510(3) 0.0772(10) Uani d . 1 . .
H H8 0.7663 1.4574 0.6165 0.093 Uiso calc R 1 . .
C C9 0.5387(5) 1.5165(4) 0.6491(3) 0.0742(10) Uani d . 1 . .
H H9 0.5291 1.6046 0.6128 0.089 Uiso calc R 1 . .
C C10 0.4114(5) 1.4739(3) 0.7014(2) 0.0667(9) Uani d . 1 . .
H H10 0.3166 1.5343 0.7008 0.080 Uiso calc R 1 . .
C C11 0.4232(4) 1.3429(3) 0.7545(2) 0.0572(8) Uani d . 1 . .
H H11 0.3366 1.3144 0.7891 0.069 Uiso calc R 1 . .
C C12 0.2718(3) 0.9074(3) 0.6824(2) 0.0474(7) Uani d . 1 . .
C C13 0.0926(3) 0.8745(3) 0.6287(2) 0.0488(7) Uani d . 1 . .
C C14 -0.0503(4) 0.9134(4) 0.6671(2) 0.0704(9) Uani d . 1 . .
H H14 -0.0379 0.9633 0.7312 0.084 Uiso calc R 1 . .
C C15 -0.2125(4) 0.8794(4) 0.6118(3) 0.0781(10) Uani d . 1 . .
H H15 -0.3081 0.9072 0.6389 0.094 Uiso calc R 1 . .
C C16 -0.2340(4) 0.8056(4) 0.5184(3) 0.0724(10) Uani d . 1 . .
H H16 -0.3435 0.7841 0.4810 0.087 Uiso calc R 1 . .
C C17 -0.0927(5) 0.7635(5) 0.4803(3) 0.0898(12) Uani d . 1 . .
H H17 -0.1059 0.7109 0.4171 0.108 Uiso calc R 1 . .
C C18 0.0701(4) 0.7985(4) 0.5351(2) 0.0730(9) Uani d . 1 . .
H H18 0.1654 0.7700 0.5080 0.088 Uiso calc R 1 . .
H H4A 0.146(5) 0.135(5) 0.9435(17) 0.107(15) Uiso d D 1 . .
H H4B -0.006(3) 0.129(5) 0.893(4) 0.130(18) Uiso d D 1 . .

loop_
_atom_site_aniso_label
_atom_site_aniso_U_11
_atom_site_aniso_U_22
_atom_site_aniso_U_33
_atom_site_aniso_U_12
_atom_site_aniso_U_13
_atom_site_aniso_U_23
N1 0.0410(14) 0.0673(15) 0.0602(14) 0.0028(11) 0.0004(10) 0.0077(12)
N2 0.0393(14) 0.0667(15) 0.0608(14) -0.0013(11) 0.0050(11) 0.0079(11)
N3 0.0313(12) 0.0526(12) 0.0549(13) 0.0014(9) 0.0061(9) 0.0028(10)
N4 0.0284(12) 0.0539(13) 0.0593(13) 0.0032(9) 0.0049(9) -0.0013(10)
O1 0.0885(19) 0.0843(17) 0.0899(17) -0.0041(14) -0.0077(14) 0.0342(14)
O2 0.0569(14) 0.0648(13) 0.0733(13) -0.0091(10) 0.0158(10) 0.0125(10)
O3 0.0417(13) 0.0867(15) 0.0830(15) 0.0066(11) 0.0149(11) -0.0199(11)
O4 0.0421(14) 0.1099(18) 0.0658(15) 0.0039(13) 0.0110(11) -0.0049(13)
C1 0.083(3) 0.130(4) 0.129(4) -0.045(3) 0.016(3) 0.027(3)
C2 0.096(3) 0.068(2) 0.079(2) -0.0244(19) 0.030(2) 0.0070(17)
C3 0.061(2) 0.0596(17) 0.0538(17) 0.0004(15) 0.0104(14) 0.0041(14)
C4 0.0458(17) 0.0568(16) 0.0495(15) 0.0026(13) 0.0084(12) 0.0020(12)
C5 0.0350(15) 0.0524(15) 0.0525(15) 0.0005(11) 0.0095(11) -0.0006(12)
C6 0.0420(16) 0.0520(15) 0.0518(15) -0.0037(12) 0.0081(12) -0.0020(12)
C7 0.053(2) 0.0646(19) 0.084(2) -0.0015(15) 0.0245(16) 0.0067(16)
C8 0.074(3) 0.075(2) 0.089(2) -0.0044(19) 0.0328(19) 0.0131(18)
C9 0.092(3) 0.0573(18) 0.077(2) 0.0009(18) 0.0242(19) 0.0125(16)
C10 0.070(2) 0.0586(18) 0.073(2) 0.0077(15) 0.0145(16) 0.0022(15)
C11 0.0530(19) 0.0556(16) 0.0637(17) -0.0015(14) 0.0132(14) 0.0014(13)
C12 0.0354(15) 0.0519(15) 0.0552(16) 0.0020(12) 0.0085(12) 0.0046(12)
C13 0.0373(16) 0.0535(15) 0.0553(16) -0.0016(12) 0.0080(12) 0.0038(12)
C14 0.0415(19) 0.093(2) 0.073(2) -0.0067(16) 0.0102(15) -0.0221(17)
C15 0.0336(18) 0.104(3) 0.096(3) -0.0083(16) 0.0145(16) -0.012(2)
C16 0.045(2) 0.091(2) 0.076(2) -0.0186(17) -0.0027(16) 0.0062(18)
C17 0.064(3) 0.129(3) 0.066(2) -0.018(2) -0.0036(18) -0.026(2)
C18 0.053(2) 0.101(2) 0.0630(19) -0.0017(17) 0.0133(15) -0.0201(17)

loop_
_atom_type_symbol
_atom_type_description
_atom_type_scat_dispersion_real
_atom_type_scat_dispersion_imag
_atom_type_scat_source
C C 0.0033 0.0016 'International Tables Vol C Tables 4.2.6.8 and 6.1.1.4'
H H 0.0000 0.0000 'International Tables Vol C Tables 4.2.6.8 and 6.1.1.4'
N N 0.0061 0.0033 'International Tables Vol C Tables 4.2.6.8 and 6.1.1.4'
O O 0.0106 0.0060 'International Tables Vol C Tables 4.2.6.8 and 6.1.1.4'

loop_
_geom_angle_atom_site_label_1
_geom_angle_atom_site_label_2
_geom_angle_atom_site_label_3
_geom_angle_site_symmetry_1
_geom_angle_site_symmetry_3
_geom_angle
_geom_angle_publ_flag
C4 N1 N2 . . 107.4(2) ?
C5 N2 N1 . . 107.9(2) ?
C5 N3 C4 . . 105.9(2) ?
C5 N3 N4 . . 125.9(2) ?
C4 N3 N4 . . 126.9(2) ?
C12 N4 N3 . . 116.1(2) ?
C12 N4 H4 . . 121.9 ?
N3 N4 H4 . . 121.9 ?
C3 O2 C2 . . 116.7(2) ?
H4A O4 H4B . . 100(4) ?
C2 C1 H1A . . 109.5 ?
C2 C1 H1B . . 109.5 ?
H1A C1 H1B . . 109.5 ?
C2 C1 H1C . . 109.5 ?
H1A C1 H1C . . 109.5 ?
H1B C1 H1C . . 109.5 ?
O2 C2 C1 . . 107.9(3) ?
O2 C2 H2A . . 110.1 ?
C1 C2 H2A . . 110.1 ?
O2 C2 H2B . . 110.1 ?
C1 C2 H2B . . 110.1 ?
H2A C2 H2B . . 108.4 ?
O1 C3 O2 . . 125.7(3) ?
O1 C3 C4 . . 121.0(3) ?
O2 C3 C4 . . 113.3(2) ?
N1 C4 N3 . . 109.5(2) ?
N1 C4 C3 . . 121.3(3) ?
N3 C4 C3 . . 129.1(3) ?
N2 C5 N3 . . 109.2(2) ?
N2 C5 C6 . . 124.3(2) ?
N3 C5 C6 . . 126.4(2) ?
C11 C6 C7 . . 119.9(3) ?
C11 C6 C5 . . 121.1(2) ?
C7 C6 C5 . . 118.9(3) ?
C8 C7 C6 . . 120.0(3) ?
C8 C7 H7 . . 120.0 ?
C6 C7 H7 . . 120.0 ?
C9 C8 C7 . . 120.1(3) ?
C9 C8 H8 . . 119.9 ?
C7 C8 H8 . . 119.9 ?
C8 C9 C10 . . 119.7(3) ?
C8 C9 H9 . . 120.1 ?
C10 C9 H9 . . 120.1 ?
C11 C10 C9 . . 120.7(3) ?
C11 C10 H10 . . 119.7 ?
C9 C10 H10 . . 119.7 ?
C10 C11 C6 . . 119.6(3) ?
C10 C11 H11 . . 120.2 ?
C6 C11 H11 . . 120.2 ?
O3 C12 N4 . . 120.3(2) ?
O3 C12 C13 . . 122.7(3) ?
N4 C12 C13 . . 117.0(2) ?
C18 C13 C14 . . 118.2(3) ?
C18 C13 C12 . . 117.3(3) ?
C14 C13 C12 . . 124.5(3) ?
C13 C14 C15 . . 120.8(3) ?
C13 C14 H14 . . 119.6 ?
C15 C14 H14 . . 119.6 ?
C16 C15 C14 . . 120.7(3) ?
C16 C15 H15 . . 119.6 ?
C14 C15 H15 . . 119.6 ?
C15 C16 C17 . . 119.0(3) ?
C15 C16 H16 . . 120.5 ?
C17 C16 H16 . . 120.5 ?
C16 C17 C18 . . 120.4(3) ?
C16 C17 H17 . . 119.8 ?
C18 C17 H17 . . 119.8 ?
C13 C18 C17 . . 120.8(3) ?
C13 C18 H18 . . 119.6 ?
C17 C18 H18 . . 119.6 ?

loop_
_geom_bond_atom_site_label_1
_geom_bond_atom_site_label_2
_geom_bond_site_symmetry_2
_geom_bond_distance
_geom_bond_publ_flag
N1 C4 . 1.319(4) ?
N1 N2 . 1.380(3) ?
N2 C5 . 1.319(3) ?
N3 C5 . 1.364(3) ?
N3 C4 . 1.366(3) ?
N3 N4 . 1.393(3) ?
N4 C12 . 1.368(3) ?
N4 H4 . 0.8600 ?
O1 C3 . 1.193(3) ?
O2 C3 . 1.314(4) ?
O2 C2 . 1.464(3) ?
O3 C12 . 1.222(3) ?
O4 H4A . 0.83(3) ?
O4 H4B . 0.82(3) ?
C1 C2 . 1.484(5) ?
C1 H1A . 0.9600 ?
C1 H1B . 0.9600 ?
C1 H1C . 0.9600 ?
C2 H2A . 0.9700 ?
C2 H2B . 0.9700 ?
C3 C4 . 1.491(4) ?
C5 C6 . 1.472(4) ?
C6 C11 . 1.383(4) ?
C6 C7 . 1.385(4) ?
C7 C8 . 1.380(4) ?
C7 H7 . 0.9300 ?
C8 C9 . 1.374(5) ?
C8 H8 . 0.9300 ?
C9 C10 . 1.381(5) ?
C9 H9 . 0.9300 ?
C10 C11 . 1.376(4) ?
C10 H10 . 0.9300 ?
C11 H11 . 0.9300 ?
C12 C13 . 1.486(4) ?
C13 C18 . 1.368(4) ?
C13 C14 . 1.371(4) ?
C14 C15 . 1.380(4) ?
C14 H14 . 0.9300 ?
C15 C16 . 1.357(5) ?
C15 H15 . 0.9300 ?
C16 C17 . 1.364(5) ?
C16 H16 . 0.9300 ?
C17 C18 . 1.384(5) ?
C17 H17 . 0.9300 ?
C18 H18 . 0.9300 ?

loop_
_geom_hbond_atom_site_label_D
_geom_hbond_atom_site_label_H
_geom_hbond_atom_site_label_A
_geom_hbond_site_symmetry_A
_geom_hbond_distance_DH
_geom_hbond_distance_HA
_geom_hbond_distance_DA
_geom_hbond_angle_DHA
N4 H4 O4 1_565 0.86 1.99 2.776(4) 152
O4 H4A N1 2_667 0.83(3) 2.17(3) 2.990(4) 172(4)
O4 H4B N2 1_445 0.82(3) 2.09(3) 2.893(4) 166(5)

loop_
_geom_torsion_atom_site_label_1
_geom_torsion_atom_site_label_2
_geom_torsion_atom_site_label_3
_geom_torsion_atom_site_label_4
_geom_torsion_site_symmetry_1
_geom_torsion_site_symmetry_2
_geom_torsion_site_symmetry_3
_geom_torsion_site_symmetry_4
_geom_torsion
_geom_torsion_publ_flag
C4 N1 N2 C5 . . . . 0.1(3) ?
C5 N3 N4 C12 . . . . 91.3(3) ?
C4 N3 N4 C12 . . . . -74.2(3) ?
C3 O2 C2 C1 . . . . -176.4(3) ?
C2 O2 C3 O1 . . . . 1.1(5) ?
C2 O2 C3 C4 . . . . -177.6(2) ?
N2 N1 C4 N3 . . . . -1.3(3) ?
N2 N1 C4 C3 . . . . -177.7(2) ?
C5 N3 C4 N1 . . . . 1.9(3) ?
N4 N3 C4 N1 . . . . 169.7(2) ?
C5 N3 C4 C3 . . . . 177.9(3) ?
N4 N3 C4 C3 . . . . -14.2(4) ?
O1 C3 C4 N1 . . . . 4.2(5) ?
O2 C3 C4 N1 . . . . -176.9(3) ?
O1 C3 C4 N3 . . . . -171.4(3) ?
O2 C3 C4 N3 . . . . 7.5(4) ?
N1 N2 C5 N3 . . . . 1.1(3) ?
N1 N2 C5 C6 . . . . 177.9(2) ?
C4 N3 C5 N2 . . . . -1.8(3) ?
N4 N3 C5 N2 . . . . -169.8(2) ?
C4 N3 C5 C6 . . . . -178.5(2) ?
N4 N3 C5 C6 . . . . 13.5(4) ?
N2 C5 C6 C11 . . . . -137.4(3) ?
N3 C5 C6 C11 . . . . 38.9(4) ?
N2 C5 C6 C7 . . . . 40.1(4) ?
N3 C5 C6 C7 . . . . -143.7(3) ?
C11 C6 C7 C8 . . . . 0.0(4) ?
C5 C6 C7 C8 . . . . -177.5(3) ?
C6 C7 C8 C9 . . . . -0.3(5) ?
C7 C8 C9 C10 . . . . 0.7(5) ?
C8 C9 C10 C11 . . . . -0.8(5) ?
C9 C10 C11 C6 . . . . 0.4(5) ?
C7 C6 C11 C10 . . . . -0.1(4) ?
C5 C6 C11 C10 . . . . 177.3(2) ?
N3 N4 C12 O3 . . . . -10.5(4) ?
N3 N4 C12 C13 . . . . 170.1(2) ?
O3 C12 C13 C18 . . . . -9.5(4) ?
N4 C12 C13 C18 . . . . 169.9(2) ?
O3 C12 C13 C14 . . . . 169.6(3) ?
N4 C12 C13 C14 . . . . -11.0(4) ?
C18 C13 C14 C15 . . . . -1.3(5) ?
C12 C13 C14 C15 . . . . 179.6(3) ?
C13 C14 C15 C16 . . . . 0.5(6) ?
C14 C15 C16 C17 . . . . 0.9(6) ?
C15 C16 C17 C18 . . . . -1.5(6) ?
C14 C13 C18 C17 . . . . 0.7(5) ?
C12 C13 C18 C17 . . . . 179.9(3) ?
C16 C17 C18 C13 . . . . 0.6(6) ?

loop_
_cod_related_entry_id
_cod_related_entry_database
_cod_related_entry_code
1 ChemSpider 30656589
